data_2240328
loop_
_publ_author_name
'Faizi, Md. Serajul Haque'
'Siddiqui, Nazia'
'Javed, Saleem'

_publ_section_title
;
 Crystal structure of
 <i>N</i>^1^,<i>N</i>^1^-diethyl-<i>N</i>^4^-[(quinolin-2-yl)methylidene]benzene-1,4-diamine
;
_journal_coeditor_code HG5416
_journal_issue 1
_journal_name_full 'Acta Crystallographica Section E'
_journal_page_first o49
_journal_page_last o50
_journal_paper_doi 10.1107/S2056989014027108
_journal_volume 71
_journal_year 2015
_chemical_formula_iupac 'C20 H21 N3'
_chemical_formula_moiety 'C20 H21 N3'
_chemical_formula_sum 'C20 H21 N3'
_chemical_formula_weight 303.40
_chemical_name_common DQMBD
_chemical_name_systematic <i>N</i>^1^,<i>N</i>^1^-Diethyl-<i>N</i>^4^-[(quinolin-2-yl)methylidene]benzene-1,4-diamine
_space_group_IT_number 61
_symmetry_cell_setting orthorhombic
_symmetry_space_group_name_Hall '-P 2ac 2ab'
_symmetry_space_group_name_H-M 'P b c a'
_atom_sites_solution_hydrogens geom
_atom_sites_solution_primary direct
_atom_sites_solution_secondary difmap
_audit_creation_method SHELXL-97
_cell_angle_alpha 90.000(5)
_cell_angle_beta 90.000(5)
_cell_angle_gamma 90.000(5)
_cell_formula_units_Z 8
_cell_length_a 20.354(5)
_cell_length_b 7.534(5)
_cell_length_c 21.801(5)
_cell_measurement_reflns_used 1765
_cell_measurement_temperature 100(2)
_cell_measurement_theta_max 27.53
_cell_measurement_theta_min 2.74
_cell_volume 3343(2)
_computing_cell_refinement
;
SAINT (Bruker, 2003)
;
_computing_data_collection
;
SMART (Bruker, 2003)
;
_computing_data_reduction
;
SAINT (Bruker, 2003)
;
_computing_molecular_graphics
;
DIAMOND (Brandenberg & Putz, 2005)
;
_computing_publication_material
;
DIAMOND (Brandenberg & Putz, 2005)
;
_computing_structure_refinement
;
SHELXL97 (Sheldrick, 2008b)
;
_computing_structure_solution
;
SIR97 (Altomare <i>et al.</i>, 1999)
;
_diffrn_ambient_temperature 100(2)
_diffrn_measured_fraction_theta_full 1.000
_diffrn_measured_fraction_theta_max 1.000
_diffrn_measurement_device_type 'Bruker SMART APEX CCD'
_diffrn_measurement_method /w-scans
_diffrn_radiation_monochromator graphite
_diffrn_radiation_type MoK\a
_diffrn_radiation_wavelength 0.71073
_diffrn_reflns_av_R_equivalents 0.1459
_diffrn_reflns_av_sigmaI/netI 0.0860
_diffrn_reflns_limit_h_max 23
_diffrn_reflns_limit_h_min -24
_diffrn_reflns_limit_k_max 8
_diffrn_reflns_limit_k_min -8
_diffrn_reflns_limit_l_max 25
_diffrn_reflns_limit_l_min -18
_diffrn_reflns_number 14928
_diffrn_reflns_theta_full 25.00
_diffrn_reflns_theta_max 25.00
_diffrn_reflns_theta_min 1.87
_diffrn_standards_number 0
_exptl_absorpt_coefficient_mu 0.072
_exptl_absorpt_correction_T_max 0.9885
_exptl_absorpt_correction_T_min 0.9808
_exptl_absorpt_correction_type multi-scan
_exptl_absorpt_process_details
;
(SADABS; Sheldrick, 2008a)
;
_exptl_crystal_colour yellow
_exptl_crystal_density_diffrn 1.206
_exptl_crystal_density_method 'not measured'
_exptl_crystal_description needle
_exptl_crystal_F_000 1296
_exptl_crystal_size_max 0.27
_exptl_crystal_size_mid 0.21
_exptl_crystal_size_min 0.16
_refine_diff_density_max 0.324
_refine_diff_density_min -0.233
_refine_ls_extinction_method none
_refine_ls_goodness_of_fit_ref 1.093
_refine_ls_hydrogen_treatment mixed
_refine_ls_matrix_type full
_refine_ls_number_parameters 212
_refine_ls_number_reflns 2937
_refine_ls_number_restraints 0
_refine_ls_restrained_S_all 1.093
_refine_ls_R_factor_all 0.1322
_refine_ls_R_factor_gt 0.0839
_refine_ls_shift/su_max 0.000
_refine_ls_shift/su_mean 0.000
_refine_ls_structure_factor_coef Fsqd
_refine_ls_weighting_details 'calc w=1/[\s^2^(Fo^2^)+(0.0662P)^2^+3.0820P] where P=(Fo^2^+2Fc^2^)/3'
_refine_ls_weighting_scheme calc
_refine_ls_wR_factor_gt 0.1725
_refine_ls_wR_factor_ref 0.1952
_reflns_number_gt 1912
_reflns_number_total 2937
_reflns_threshold_expression I>2\s(I)
_cod_data_source_file hg5416sup1.cif
_cod_data_source_block I
_cod_database_code 2240328
_cod_database_fobs_code 2240328

loop_
_symmetry_equiv_pos_as_xyz
'x, y, z'
'-x+1/2, -y, z+1/2'
'x+1/2, -y+1/2, -z'
'-x, y+1/2, -z+1/2'
'-x, -y, -z'
'x-1/2, y, -z-1/2'
'-x-1/2, y-1/2, z'
'x, -y-1/2, z-1/2'

loop_
_atom_site_type_symbol
_atom_site_label
_atom_site_fract_x
_atom_site_fract_y
_atom_site_fract_z
_atom_site_U_iso_or_equiv
_atom_site_adp_type
_atom_site_calc_flag
_atom_site_refinement_flags
_atom_site_occupancy
_atom_site_symmetry_multiplicity
C C1 0.35623(17) -0.0493(5) 0.07353(16) 0.0221(9) Uani d . 1 1
C C2 0.38904(17) -0.1200(5) 0.12533(16) 0.0243(9) Uani d . 1 1
H H2 0.4301 -0.1726 0.1205 0.029 Uiso calc R 1 1
C C3 0.36114(17) -0.1119(5) 0.18233(16) 0.0241(9) Uani d . 1 1
H H3 0.3830 -0.1600 0.2159 0.029 Uiso calc R 1 1
C C4 0.29920(19) -0.0306(5) 0.19034(17) 0.0292(10) Uani d . 1 1
H H4 0.2806 -0.0249 0.2292 0.035 Uiso calc R 1 1
C C5 0.26640(18) 0.0397(5) 0.14123(16) 0.0246(9) Uani d . 1 1
H H5 0.2257 0.0930 0.1472 0.029 Uiso calc R 1 1
C C6 0.29346(17) 0.0326(4) 0.08169(16) 0.0195(8) Uani d . 1 1
C C7 0.26231(17) 0.0998(5) 0.02881(16) 0.0233(9) Uani d . 1 1
H H7 0.2216 0.1552 0.0322 0.028 Uiso calc R 1 1
C C8 0.29143(17) 0.0843(5) -0.02734(16) 0.0237(9) Uani d . 1 1
H H8 0.2705 0.1256 -0.0625 0.028 Uiso calc R 1 1
C C9 0.35419(17) 0.0040(5) -0.03101(16) 0.0204(8) Uani d . 1 1
C C10 0.38967(19) -0.0092(5) -0.08980(17) 0.0232(9) Uani d . 1 1
C C11 0.39650(17) 0.0327(5) -0.19610(15) 0.0208(8) Uani d . 1 1
C C12 0.45481(18) -0.0590(5) -0.20748(16) 0.0229(8) Uani d . 1 1
H H12 0.4741 -0.1235 -0.1759 0.027 Uiso calc R 1 1
C C13 0.48440(17) -0.0565(5) -0.26392(15) 0.0225(9) Uani d . 1 1
H H13 0.5233 -0.1190 -0.2696 0.027 Uiso calc R 1 1
C C14 0.45734(17) 0.0384(5) -0.31347(15) 0.0197(8) Uani d . 1 1
C C15 0.39852(16) 0.1316(5) -0.30210(16) 0.0208(8) Uani d . 1 1
H H15 0.3792 0.1971 -0.3335 0.025 Uiso calc R 1 1
C C16 0.36925(17) 0.1269(5) -0.24513(15) 0.0199(8) Uani d . 1 1
H H16 0.3301 0.1883 -0.2391 0.024 Uiso calc R 1 1
C C17 0.46058(17) 0.1451(5) -0.42064(15) 0.0226(9) Uani d . 1 1
H H17A 0.4951 0.1662 -0.4505 0.027 Uiso calc R 1 1
H H17B 0.4464 0.2595 -0.4051 0.027 Uiso calc R 1 1
C C18 0.40284(17) 0.0555(5) -0.45265(16) 0.0255(9) Uani d . 1 1
H H18A 0.3874 0.1299 -0.4854 0.038 Uiso calc R 1 1
H H18B 0.3680 0.0367 -0.4237 0.038 Uiso calc R 1 1
H H18C 0.4167 -0.0567 -0.4691 0.038 Uiso calc R 1 1
C C19 0.54187(16) -0.0777(5) -0.38531(15) 0.0213(8) Uani d . 1 1
H H19A 0.5381 -0.1130 -0.4280 0.026 Uiso calc R 1 1
H H19B 0.5382 -0.1839 -0.3604 0.026 Uiso calc R 1 1
C C20 0.60919(18) 0.0044(6) -0.37512(18) 0.0308(10) Uani d . 1 1
H H20A 0.6426 -0.0802 -0.3856 0.046 Uiso calc R 1 1
H H20B 0.6137 0.0375 -0.3328 0.046 Uiso calc R 1 1
H H20C 0.6137 0.1078 -0.4005 0.046 Uiso calc R 1 1
N N1 0.38663(14) -0.0612(4) 0.01724(13) 0.0227(8) Uani d . 1 1
N N2 0.36253(14) 0.0420(4) -0.13964(13) 0.0227(7) Uani d . 1 1
N N3 0.48728(14) 0.0418(4) -0.37025(12) 0.0201(7) Uani d . 1 1
H H10 0.4353(17) -0.053(4) -0.0845(14) 0.015(9) Uiso d . 1 1

loop_
_atom_site_aniso_label
_atom_site_aniso_U_11
_atom_site_aniso_U_22
_atom_site_aniso_U_33
_atom_site_aniso_U_12
_atom_site_aniso_U_13
_atom_site_aniso_U_23
C1 0.021(2) 0.020(2) 0.025(2) -0.0063(16) 0.0031(16) -0.0065(16)
C2 0.019(2) 0.024(2) 0.030(2) -0.0016(16) 0.0000(16) -0.0058(17)
C3 0.025(2) 0.028(2) 0.0193(19) -0.0033(17) -0.0025(16) -0.0011(16)
C4 0.030(2) 0.033(2) 0.025(2) -0.0110(18) 0.0055(17) -0.0053(18)
C5 0.020(2) 0.027(2) 0.027(2) -0.0042(16) 0.0055(16) -0.0068(17)
C6 0.0166(19) 0.0157(19) 0.0261(19) -0.0065(15) 0.0018(15) -0.0037(15)
C7 0.016(2) 0.021(2) 0.033(2) 0.0013(15) 0.0014(16) -0.0035(17)
C8 0.023(2) 0.023(2) 0.025(2) -0.0025(16) -0.0044(16) -0.0014(16)
C9 0.022(2) 0.015(2) 0.0239(19) -0.0012(15) -0.0022(15) -0.0019(15)
C10 0.022(2) 0.022(2) 0.026(2) 0.0014(16) 0.0010(16) 0.0003(16)
C11 0.023(2) 0.023(2) 0.0170(18) -0.0011(16) 0.0016(15) -0.0021(15)
C12 0.026(2) 0.021(2) 0.0212(19) 0.0028(16) -0.0063(16) 0.0007(16)
C13 0.019(2) 0.025(2) 0.023(2) 0.0060(16) -0.0012(15) -0.0025(16)
C14 0.020(2) 0.020(2) 0.0191(18) -0.0048(15) -0.0011(15) -0.0034(15)
C15 0.0205(19) 0.022(2) 0.0196(19) 0.0039(16) -0.0061(15) 0.0010(16)
C16 0.0134(18) 0.024(2) 0.0224(19) -0.0006(15) -0.0029(15) -0.0050(16)
C17 0.022(2) 0.025(2) 0.0207(19) -0.0001(16) -0.0018(15) 0.0002(16)
C18 0.025(2) 0.031(2) 0.0203(19) 0.0025(17) 0.0002(16) 0.0029(16)
C19 0.019(2) 0.027(2) 0.0175(19) 0.0035(15) 0.0036(15) -0.0015(16)
C20 0.026(2) 0.034(2) 0.032(2) 0.0057(18) 0.0025(17) 0.0039(19)
N1 0.0247(18) 0.0214(19) 0.0221(17) -0.0012(13) 0.0046(13) -0.0022(13)
N2 0.0211(17) 0.0194(17) 0.0277(18) -0.0012(13) -0.0012(13) -0.0017(14)
N3 0.0177(17) 0.0266(18) 0.0161(15) 0.0078(13) -0.0002(12) 0.0001(13)

loop_
_atom_type_symbol
_atom_type_description
_atom_type_scat_dispersion_real
_atom_type_scat_dispersion_imag
_atom_type_scat_source
C C 0.0033 0.0016 'International Tables Vol C Tables 4.2.6.8 and 6.1.1.4'
H H 0.0000 0.0000 'International Tables Vol C Tables 4.2.6.8 and 6.1.1.4'
N N 0.0061 0.0033 'International Tables Vol C Tables 4.2.6.8 and 6.1.1.4'

loop_
_geom_angle_atom_site_label_1
_geom_angle_atom_site_label_2
_geom_angle_atom_site_label_3
_geom_angle
N1 C1 C2 118.3(3)
N1 C1 C6 122.7(3)
C2 C1 C6 119.0(3)
C3 C2 C1 120.8(3)
C3 C2 H2 119.6
C1 C2 H2 119.6
C2 C3 C4 120.2(3)
C2 C3 H3 119.9
C4 C3 H3 119.9
C5 C4 C3 120.4(3)
C5 C4 H4 119.8
C3 C4 H4 119.8
C4 C5 C6 121.0(4)
C4 C5 H5 119.5
C6 C5 H5 119.5
C7 C6 C5 124.3(3)
C7 C6 C1 117.1(3)
C5 C6 C1 118.7(3)
C8 C7 C6 120.5(3)
C8 C7 H7 119.8
C6 C7 H7 119.8
C7 C8 C9 118.6(3)
C7 C8 H8 120.7
C9 C8 H8 120.7
N1 C9 C8 124.0(3)
N1 C9 C10 114.7(3)
C8 C9 C10 121.3(3)
N2 C10 C9 120.5(3)
N2 C10 H10 127.2(18)
C9 C10 H10 112.2(18)
C12 C11 C16 116.9(3)
C12 C11 N2 126.5(3)
C16 C11 N2 116.5(3)
C13 C12 C11 121.8(3)
C13 C12 H12 119.1
C11 C12 H12 119.1
C12 C13 C14 121.6(3)
C12 C13 H13 119.2
C14 C13 H13 119.2
N3 C14 C13 121.7(3)
N3 C14 C15 121.6(3)
C13 C14 C15 116.8(3)
C16 C15 C14 120.8(3)
C16 C15 H15 119.6
C14 C15 H15 119.6
C15 C16 C11 122.1(3)
C15 C16 H16 119.0
C11 C16 H16 119.0
N3 C17 C18 113.4(3)
N3 C17 H17A 108.9
C18 C17 H17A 108.9
N3 C17 H17B 108.9
C18 C17 H17B 108.9
H17A C17 H17B 107.7
C17 C18 H18A 109.5
C17 C18 H18B 109.5
H18A C18 H18B 109.5
C17 C18 H18C 109.5
H18A C18 H18C 109.5
H18B C18 H18C 109.5
N3 C19 C20 113.6(3)
N3 C19 H19A 108.8
C20 C19 H19A 108.8
N3 C19 H19B 108.8
C20 C19 H19B 108.8
H19A C19 H19B 107.7
C19 C20 H20A 109.5
C19 C20 H20B 109.5
H20A C20 H20B 109.5
C19 C20 H20C 109.5
H20A C20 H20C 109.5
H20B C20 H20C 109.5
C9 N1 C1 117.1(3)
C10 N2 C11 120.9(3)
C14 N3 C17 121.6(3)
C14 N3 C19 121.6(3)
C17 N3 C19 116.3(3)

loop_
_geom_bond_atom_site_label_1
_geom_bond_atom_site_label_2
_geom_bond_distance
C1 N1 1.377(4)
C1 C2 1.416(5)
C1 C6 1.430(5)
C2 C3 1.368(5)
C2 H2 0.9300
C3 C4 1.412(5)
C3 H3 0.9300
C4 C5 1.368(5)
C4 H4 0.9300
C5 C6 1.411(5)
C5 H5 0.9300
C6 C7 1.410(5)
C7 C8 1.365(5)
C7 H7 0.9300
C8 C9 1.416(5)
C8 H8 0.9300
C9 N1 1.336(4)
C9 C10 1.474(5)
C10 N2 1.278(5)
C10 H10 0.99(3)
C11 C12 1.396(5)
C11 C16 1.398(5)
C11 N2 1.413(4)
C12 C13 1.370(5)
C12 H12 0.9300
C13 C14 1.408(5)
C13 H13 0.9300
C14 N3 1.380(4)
C14 C15 1.410(5)
C15 C16 1.378(5)
C15 H15 0.9300
C16 H16 0.9300
C17 N3 1.452(4)
C17 C18 1.525(5)
C17 H17A 0.9700
C17 H17B 0.9700
C18 H18A 0.9600
C18 H18B 0.9600
C18 H18C 0.9600
C19 N3 1.467(4)
C19 C20 1.519(5)
C19 H19A 0.9700
C19 H19B 0.9700
C20 H20A 0.9600
C20 H20B 0.9600
C20 H20C 0.9600

loop_
_geom_hbond_atom_site_label_D
_geom_hbond_atom_site_label_H
_geom_hbond_atom_site_label_A
_geom_hbond_site_symmetry_A
_geom_hbond_distance_DH
_geom_hbond_distance_HA
_geom_hbond_distance_DA
_geom_hbond_angle_DHA
C5 H5 Cg2 7_665 0.93 2.99 3.705(5) 135
C7 H7 Cg1 7_665 0.93 2.90 3.612(5) 135
C13 H13 Cg3 4_644 0.93 2.84 3.588(5) 138
C15 H15 Cg2 8_565 0.93 2.89 3.686(5) 145
C18 H18A Cg1 8_565 0.96 2.95 3.625(5) 128

loop_
_geom_torsion_atom_site_label_1
_geom_torsion_atom_site_label_2
_geom_torsion_atom_site_label_3
_geom_torsion_atom_site_label_4
_geom_torsion
N1 C1 C2 C3 -180.0(3)
C6 C1 C2 C3 0.5(5)
C1 C2 C3 C4 -0.7(6)
C2 C3 C4 C5 0.4(6)
C3 C4 C5 C6 0.1(6)
C4 C5 C6 C7 179.1(3)
C4 C5 C6 C1 -0.2(5)
N1 C1 C6 C7 1.1(5)
C2 C1 C6 C7 -179.5(3)
N1 C1 C6 C5 -179.5(3)
C2 C1 C6 C5 -0.1(5)
C5 C6 C7 C8 -178.7(3)
C1 C6 C7 C8 0.6(5)
C6 C7 C8 C9 -1.8(5)
C7 C8 C9 N1 1.3(5)
C7 C8 C9 C10 -177.1(3)
N1 C9 C10 N2 177.1(3)
C8 C9 C10 N2 -4.5(5)
C16 C11 C12 C13 0.4(5)
N2 C11 C12 C13 -178.8(3)
C11 C12 C13 C14 -0.2(6)
C12 C13 C14 N3 179.6(3)
C12 C13 C14 C15 0.4(5)
N3 C14 C15 C16 -180.0(3)
C13 C14 C15 C16 -0.7(5)
C14 C15 C16 C11 0.9(5)
C12 C11 C16 C15 -0.7(5)
N2 C11 C16 C15 178.5(3)
C8 C9 N1 C1 0.4(5)
C10 C9 N1 C1 178.8(3)
C2 C1 N1 C9 179.0(3)
C6 C1 N1 C9 -1.6(5)
C9 C10 N2 C11 178.9(3)
C12 C11 N2 C10 13.1(6)
C16 C11 N2 C10 -166.1(3)
C13 C14 N3 C17 -177.7(3)
C15 C14 N3 C17 1.5(5)
C13 C14 N3 C19 11.2(5)
C15 C14 N3 C19 -169.6(3)
C18 C17 N3 C14 -79.2(4)
C18 C17 N3 C19 92.3(4)
C20 C19 N3 C14 -94.8(4)
C20 C19 N3 C17 93.7(4)
